data_7108637
loop_
_publ_author_name
'Annika Stute'
'Lukas Heletta'
'Roland Frohlich'
'Constantin G. Daniliuc'
'Gerald Kehr'
'Gerhard Erker'

_publ_section_title
;
 Anomalous Staudinger reaction at intramolecular frustrated P-B Lewis pair
 frameworks
;
_journal_name_full Chem.Commun.
_journal_page_first 11739
_journal_paper_doi 10.1039/c2cc36782c
_journal_volume 48
_journal_year 2012
_chemical_formula_sum 'C30 H10 B F20 N P'
_chemical_formula_weight 806.17
_chemical_name_systematic
;
?
;
_space_group_IT_number 2
_symmetry_cell_setting triclinic
_symmetry_space_group_name_Hall '-P 1'
_symmetry_space_group_name_H-M 'P -1'
_atom_sites_solution_hydrogens 'at N from difmap, others geom'
_atom_sites_solution_primary direct
_atom_sites_solution_secondary difmap
_audit_creation_method SHELXL-97
_cell_angle_alpha 66.764(2)
_cell_angle_beta 78.902(3)
_cell_angle_gamma 89.099(3)
_cell_formula_units_Z 2
_cell_length_a 10.1955(5)
_cell_length_b 11.4489(5)
_cell_length_c 14.1284(5)
_cell_measurement_reflns_used 4256
_cell_measurement_temperature 223(2)
_cell_measurement_theta_max 68.25
_cell_measurement_theta_min 0.88
_cell_volume 1483.74(11)
_computing_cell_refinement 'Collect (Nonius B.V., 1998)'
_computing_data_collection 'Collect (Nonius B.V., 1998)'
_computing_data_reduction 'Denzo-SMN (Otwinowski & Minor, 1997)'
_computing_molecular_graphics 'XP (BrukerAXS, 2000)'
_computing_publication_material 'SHELXL-97 (Sheldrick, 1997)'
_computing_structure_refinement 'SHELXL-97 (Sheldrick, 1997)'
_computing_structure_solution 'SHELXS-97 (Sheldrick, 1990)'
_diffrn_ambient_temperature 223(2)
_diffrn_measured_fraction_theta_full 0.949
_diffrn_measured_fraction_theta_max 0.949
_diffrn_measurement_device_type 'Nonius KappaCCD APEXII'
_diffrn_radiation_monochromator graphite
_diffrn_radiation_source 'fine-focus sealed tube'
_diffrn_radiation_type CuK\a
_diffrn_radiation_wavelength 1.54178
_diffrn_reflns_av_R_equivalents 0.067
_diffrn_reflns_av_sigmaI/netI 0.0367
_diffrn_reflns_limit_h_max 11
_diffrn_reflns_limit_h_min -11
_diffrn_reflns_limit_k_max 13
_diffrn_reflns_limit_k_min -13
_diffrn_reflns_limit_l_max 16
_diffrn_reflns_limit_l_min -16
_diffrn_reflns_number 16479
_diffrn_reflns_theta_full 66.56
_diffrn_reflns_theta_max 66.56
_diffrn_reflns_theta_min 4.21
_exptl_absorpt_coefficient_mu 2.259
_exptl_absorpt_correction_T_max 0.9353
_exptl_absorpt_correction_T_min 0.6608
_exptl_absorpt_correction_type multi-scan
_exptl_absorpt_process_details 'Denzo (Otwinowski, Borek, Majewski & Minor, 2003)'
_exptl_crystal_colour colourless
_exptl_crystal_density_diffrn 1.804
_exptl_crystal_density_method 'not measured'
_exptl_crystal_description plate
_exptl_crystal_F_000 794
_exptl_crystal_size_max 0.20
_exptl_crystal_size_mid 0.13
_exptl_crystal_size_min 0.03
_refine_diff_density_max 0.493
_refine_diff_density_min -0.455
_refine_diff_density_rms 0.054
_refine_ls_extinction_method none
_refine_ls_goodness_of_fit_ref 1.013
_refine_ls_hydrogen_treatment mixed
_refine_ls_matrix_type full
_refine_ls_number_parameters 498
_refine_ls_number_reflns 4959
_refine_ls_number_restraints 72
_refine_ls_restrained_S_all 1.021
_refine_ls_R_factor_all 0.0781
_refine_ls_R_factor_gt 0.0584
_refine_ls_shift/su_max 0.001
_refine_ls_shift/su_mean 0.000
_refine_ls_structure_factor_coef Fsqd
_refine_ls_weighting_details 'calc w=1/[\s^2^(Fo^2^)+(0.0768P)^2^+1.4055P] where P=(Fo^2^+2Fc^2^)/3'
_refine_ls_weighting_scheme calc
_refine_ls_wR_factor_gt 0.1457
_refine_ls_wR_factor_ref 0.1646
_reflns_number_gt 3735
_reflns_number_total 4959
_reflns_threshold_expression >2sigma(I)
_cod_data_source_file c2cc36782c.txt
_cod_data_source_block erk6352
_cod_original_sg_symbol_H-M P-1
_cod_database_code 7108637

loop_
_symmetry_equiv_pos_as_xyz
'x, y, z'
'-x, -y, -z'

loop_
_atom_site_label
_atom_site_type_symbol
_atom_site_fract_x
_atom_site_fract_y
_atom_site_fract_z
_atom_site_U_iso_or_equiv
_atom_site_adp_type
_atom_site_occupancy
_atom_site_symmetry_multiplicity
_atom_site_calc_flag
_atom_site_refinement_flags
_atom_site_disorder_assembly
_atom_site_disorder_group
P1 P 0.21236(9) 0.36212(9) 0.20143(7) 0.0549(3) Uani 1 1 d . . .
N1 N 0.2645(3) 0.5060(3) 0.1636(2) 0.0574(8) Uani 1 1 d . . .
H1A H 0.345(4) 0.529(3) 0.148(3) 0.045(9) Uiso 1 1 d . . .
C1 C 0.0336(4) 0.3754(4) 0.2341(3) 0.0588(9) Uani 1 1 d . . .
H1 H 0.0098 0.3662 0.3081 0.071 Uiso 1 1 calc R . .
C2 C 0.0225(4) 0.5159(3) 0.1620(3) 0.0601(9) Uani 1 1 d . . .
H2A H -0.0596 0.5469 0.1902 0.072 Uiso 1 1 calc R . .
H2B H 0.0171 0.5221 0.0917 0.072 Uiso 1 1 calc R . .
C3 C -0.0566(4) 0.2800(4) 0.2204(3) 0.0694(10) Uani 1 1 d . . .
H3A H -0.1497 0.2939 0.2417 0.104 Uiso 1 1 calc R . .
H3B H -0.0383 0.1939 0.2636 0.104 Uiso 1 1 calc R . .
H3C H -0.0388 0.2917 0.1472 0.104 Uiso 1 1 calc R . .
C11 C 0.2547(4) 0.2968(3) 0.1018(3) 0.0563(9) Uani 1 1 d . . .
F12 F 0.2588(3) 0.5011(2) -0.03734(17) 0.0767(6) Uani 1 1 d . . .
C12 C 0.2757(4) 0.3759(4) -0.0048(3) 0.0583(9) Uani 1 1 d . . .
F13 F 0.3291(3) 0.4088(2) -0.18355(18) 0.0838(7) Uani 1 1 d . . .
C13 C 0.3123(4) 0.3297(4) -0.0817(3) 0.0623(10) Uani 1 1 d . . .
F14 F 0.3613(3) 0.1573(2) -0.1292(2) 0.0843(7) Uani 1 1 d . . .
C14 C 0.3288(4) 0.2025(4) -0.0548(3) 0.0660(10) Uani 1 1 d . . .
F15 F 0.3188(3) -0.0030(2) 0.0754(2) 0.0965(8) Uani 1 1 d . . .
C15 C 0.3071(4) 0.1215(4) 0.0491(4) 0.0668(10) Uani 1 1 d . . .
F16 F 0.2428(3) 0.0843(2) 0.22613(19) 0.0852(7) Uani 1 1 d . . .
C16 C 0.2689(4) 0.1687(4) 0.1252(3) 0.0631(9) Uani 1 1 d . . .
C21 C 0.2854(4) 0.2608(4) 0.3107(3) 0.0597(9) Uani 1 1 d . . .
F22 F 0.4969(2) 0.3660(2) 0.2210(2) 0.0803(7) Uani 1 1 d . . .
C22 C 0.4186(4) 0.2810(4) 0.3086(3) 0.0660(10) Uani 1 1 d . . .
F23 F 0.6057(3) 0.2410(3) 0.3894(2) 0.1099(10) Uani 1 1 d . . .
C23 C 0.4767(5) 0.2185(5) 0.3943(4) 0.0798(12) Uani 1 1 d . . .
F24 F 0.4537(3) 0.0671(3) 0.5680(2) 0.1058(9) Uani 1 1 d . . .
C24 C 0.3980(5) 0.1290(5) 0.4844(4) 0.0815(13) Uani 1 1 d . . .
F25 F 0.1931(3) 0.0117(3) 0.57435(19) 0.0993(9) Uani 1 1 d . . .
C25 C 0.2673(5) 0.1018(4) 0.4885(3) 0.0757(12) Uani 1 1 d . . .
F26 F 0.0830(2) 0.1377(2) 0.40801(18) 0.0805(7) Uani 1 1 d . . .
C26 C 0.2113(4) 0.1677(4) 0.4021(3) 0.0652(10) Uani 1 1 d . . .
B1 B 0.1516(4) 0.6046(4) 0.1535(3) 0.0568(10) Uani 1 1 d . . .
C31 C 0.1826(4) 0.7286(3) 0.0402(3) 0.0568(9) Uani 1 1 d . . .
F32 F -0.0403(2) 0.7840(2) 0.0774(2) 0.0760(6) Uani 1 1 d . . .
C32 C 0.0812(4) 0.8091(4) 0.0109(3) 0.0609(9) Uani 1 1 d . . .
F33 F -0.0121(3) 0.9850(2) -0.1061(2) 0.0852(7) Uani 1 1 d . . .
C33 C 0.0933(4) 0.9146(4) -0.0820(4) 0.0666(10) Uani 1 1 d . . .
F34 F 0.2283(3) 1.0498(2) -0.24357(19) 0.0886(8) Uani 1 1 d . . .
C34 C 0.2135(5) 0.9459(4) -0.1519(3) 0.0685(11) Uani 1 1 d . . .
F35 F 0.4385(3) 0.9009(2) -0.19542(19) 0.0846(7) Uani 1 1 d . . .
C35 C 0.3191(4) 0.8713(4) -0.1280(3) 0.0648(10) Uani 1 1 d . . .
F36 F 0.4122(2) 0.6985(2) -0.01617(18) 0.0701(6) Uani 1 1 d . . .
C36 C 0.3016(4) 0.7657(4) -0.0334(3) 0.0600(9) Uani 1 1 d . . .
C41 C 0.1478(4) 0.6567(4) 0.2475(3) 0.0611(9) Uani 1 1 d . . .
F42 F 0.3718(2) 0.7369(2) 0.17437(18) 0.0716(6) Uani 1 1 d . . .
C42 C 0.2598(4) 0.7223(4) 0.2488(3) 0.0629(9) Uani 1 1 d . . .
F43 F 0.3816(3) 0.8374(3) 0.3147(2) 0.1004(9) Uani 1 1 d . . .
C43 C 0.2689(4) 0.7738(4) 0.3202(4) 0.0747(11) Uani 1 1 d . . .
F44 F 0.1661(3) 0.8070(4) 0.4713(3) 0.1263(12) Uani 1 1 d . . .
C44 C 0.1597(5) 0.7589(5) 0.3997(4) 0.0897(15) Uani 1 1 d . . .
F45 F -0.0605(3) 0.6749(4) 0.4831(3) 0.1384(15) Uani 1 1 d . . .
C45 C 0.0469(5) 0.6927(5) 0.4045(4) 0.0948(16) Uani 1 1 d . . .
F46 F -0.0745(3) 0.5793(3) 0.3422(3) 0.1127(11) Uani 1 1 d . . .
C46 C 0.0421(4) 0.6442(5) 0.3296(4) 0.0801(13) Uani 1 1 d . . .
C51 C 0.3886(13) 0.4911(9) 0.4694(9) 0.081(3) Uani 0.50 1 d PGU A -1
H51 H 0.3096 0.4699 0.4531 0.097 Uiso 0.50 1 calc PR A -1
C52 C 0.4039(12) 0.4441(9) 0.5733(9) 0.090(3) Uani 0.50 1 d PGU A -1
H52 H 0.3351 0.3911 0.6273 0.108 Uiso 0.50 1 calc PR A -1
C53 C 0.5208(12) 0.4755(9) 0.5974(9) 0.091(3) Uani 0.50 1 d PGU A -1
H53 H 0.5311 0.4437 0.6677 0.109 Uiso 0.50 1 calc PR A -1
C54 C 0.6224(12) 0.5538(10) 0.5176(10) 0.078(3) Uani 0.50 1 d PGU A -1
H54 H 0.7015 0.5750 0.5339 0.094 Uiso 0.50 1 calc PR A -1
C55 C 0.6072(14) 0.6008(9) 0.4137(10) 0.120(4) Uani 0.50 1 d PGU A -1
H55 H 0.6760 0.6538 0.3597 0.143 Uiso 0.50 1 calc PR A -1
C56 C 0.4903(14) 0.5695(10) 0.3896(9) 0.115(4) Uani 0.50 1 d PGU A -1
H56 H 0.4800 0.6013 0.3193 0.138 Uiso 0.50 1 calc PR A -1

loop_
_atom_site_aniso_label
_atom_site_aniso_U_11
_atom_site_aniso_U_22
_atom_site_aniso_U_33
_atom_site_aniso_U_23
_atom_site_aniso_U_13
_atom_site_aniso_U_12
P1 0.0570(5) 0.0581(6) 0.0557(5) -0.0293(4) -0.0110(4) 0.0028(4)
N1 0.0454(17) 0.0638(19) 0.069(2) -0.0334(16) -0.0093(15) 0.0007(14)
C1 0.060(2) 0.064(2) 0.059(2) -0.0310(18) -0.0109(17) -0.0037(17)
C2 0.055(2) 0.063(2) 0.070(2) -0.0347(19) -0.0140(18) 0.0020(17)
C3 0.065(2) 0.069(2) 0.077(3) -0.033(2) -0.010(2) -0.0089(19)
C11 0.058(2) 0.057(2) 0.058(2) -0.0277(18) -0.0103(16) 0.0012(16)
F12 0.1067(18) 0.0642(14) 0.0631(13) -0.0280(11) -0.0208(12) 0.0111(12)
C12 0.061(2) 0.062(2) 0.061(2) -0.0317(19) -0.0147(17) 0.0021(17)
F13 0.1010(18) 0.0967(18) 0.0581(14) -0.0369(13) -0.0125(12) -0.0040(14)
C13 0.063(2) 0.076(3) 0.054(2) -0.033(2) -0.0102(17) -0.0024(19)
F14 0.0859(16) 0.1009(18) 0.0884(16) -0.0667(15) -0.0044(13) -0.0063(13)
C14 0.059(2) 0.085(3) 0.075(3) -0.055(2) -0.0071(19) -0.0043(19)
F15 0.130(2) 0.0685(16) 0.1043(19) -0.0510(15) -0.0178(17) 0.0111(15)
C15 0.070(2) 0.059(2) 0.084(3) -0.043(2) -0.013(2) 0.0024(18)
F16 0.123(2) 0.0603(14) 0.0695(15) -0.0264(12) -0.0106(14) 0.0004(13)
C16 0.071(2) 0.055(2) 0.064(2) -0.0243(19) -0.0108(19) -0.0021(18)
C21 0.061(2) 0.063(2) 0.060(2) -0.0301(19) -0.0104(17) 0.0068(18)
F22 0.0610(13) 0.0887(17) 0.0822(16) -0.0251(14) -0.0136(12) 0.0030(12)
C22 0.065(2) 0.069(2) 0.063(2) -0.025(2) -0.015(2) 0.010(2)
F23 0.0780(18) 0.139(3) 0.112(2) -0.0386(19) -0.0418(16) 0.0168(17)
C23 0.066(3) 0.094(3) 0.088(3) -0.040(3) -0.027(2) 0.014(2)
F24 0.125(2) 0.120(2) 0.0767(17) -0.0316(16) -0.0485(16) 0.0305(18)
C24 0.099(4) 0.088(3) 0.062(3) -0.029(2) -0.030(2) 0.019(3)
F25 0.126(2) 0.0983(19) 0.0580(14) -0.0146(14) -0.0166(14) -0.0067(17)
C25 0.091(3) 0.076(3) 0.057(2) -0.024(2) -0.013(2) 0.002(2)
F26 0.0784(16) 0.0857(16) 0.0672(14) -0.0223(12) -0.0078(12) -0.0105(13)
C26 0.071(3) 0.066(2) 0.061(2) -0.029(2) -0.0111(19) 0.003(2)
B1 0.054(2) 0.061(2) 0.061(2) -0.032(2) -0.0103(19) 0.0041(19)
C31 0.053(2) 0.063(2) 0.069(2) -0.0413(19) -0.0147(17) 0.0021(17)
F32 0.0570(13) 0.0742(14) 0.1033(18) -0.0436(13) -0.0137(12) 0.0084(11)
C32 0.057(2) 0.063(2) 0.078(3) -0.042(2) -0.0170(19) 0.0021(18)
F33 0.0886(17) 0.0756(15) 0.1094(19) -0.0445(14) -0.0462(15) 0.0214(13)
C33 0.070(3) 0.063(2) 0.085(3) -0.042(2) -0.033(2) 0.013(2)
F34 0.122(2) 0.0767(16) 0.0685(15) -0.0239(13) -0.0338(14) 0.0055(14)
C34 0.089(3) 0.065(2) 0.064(2) -0.034(2) -0.028(2) 0.003(2)
F35 0.0823(16) 0.0899(17) 0.0703(15) -0.0258(13) -0.0025(13) -0.0046(13)
C35 0.065(2) 0.074(3) 0.062(2) -0.036(2) -0.0104(19) -0.002(2)
F36 0.0556(12) 0.0789(14) 0.0759(14) -0.0329(12) -0.0097(10) 0.0070(11)
C36 0.060(2) 0.065(2) 0.066(2) -0.037(2) -0.0150(18) 0.0049(18)
C41 0.062(2) 0.063(2) 0.065(2) -0.0349(19) -0.0091(18) 0.0000(18)
F42 0.0596(13) 0.0906(16) 0.0758(14) -0.0459(13) -0.0107(11) -0.0043(11)
C42 0.060(2) 0.071(2) 0.067(2) -0.037(2) -0.0125(19) 0.0015(18)
F43 0.0888(18) 0.130(2) 0.116(2) -0.0804(19) -0.0263(15) -0.0122(16)
C43 0.074(3) 0.084(3) 0.086(3) -0.051(2) -0.023(2) -0.002(2)
F44 0.121(2) 0.180(3) 0.133(3) -0.125(3) -0.013(2) -0.006(2)
C44 0.092(3) 0.114(4) 0.094(3) -0.076(3) -0.011(3) -0.002(3)
F45 0.104(2) 0.212(4) 0.137(3) -0.134(3) 0.032(2) -0.033(2)
C45 0.082(3) 0.126(4) 0.100(4) -0.080(3) 0.007(3) -0.007(3)
F46 0.0732(16) 0.161(3) 0.131(2) -0.105(2) 0.0225(16) -0.0338(17)
C46 0.065(3) 0.099(3) 0.093(3) -0.062(3) -0.001(2) -0.011(2)
C51 0.071(5) 0.079(6) 0.090(5) -0.024(5) -0.028(4) -0.002(5)
C52 0.079(5) 0.082(6) 0.086(5) -0.013(4) -0.012(4) 0.003(5)
C53 0.092(5) 0.102(6) 0.071(5) -0.024(4) -0.023(4) 0.017(5)
C54 0.080(5) 0.073(6) 0.095(5) -0.045(5) -0.023(4) 0.004(5)
C55 0.109(6) 0.112(7) 0.120(6) -0.034(6) -0.009(5) 0.012(6)
C56 0.104(6) 0.119(7) 0.108(6) -0.033(5) -0.019(5) 0.023(6)

loop_
_atom_type_symbol
_atom_type_description
_atom_type_scat_dispersion_real
_atom_type_scat_dispersion_imag
_atom_type_scat_source
C C 0.0181 0.0091 'International Tables Vol C Tables 4.2.6.8 and 6.1.1.4'
H H 0.0000 0.0000 'International Tables Vol C Tables 4.2.6.8 and 6.1.1.4'
B B 0.0090 0.0039 'International Tables Vol C Tables 4.2.6.8 and 6.1.1.4'
N N 0.0311 0.0180 'International Tables Vol C Tables 4.2.6.8 and 6.1.1.4'
F F 0.0727 0.0534 'International Tables Vol C Tables 4.2.6.8 and 6.1.1.4'
P P 0.2955 0.4335 'International Tables Vol C Tables 4.2.6.8 and 6.1.1.4'

loop_
_geom_angle_atom_site_label_1
_geom_angle_atom_site_label_2
_geom_angle_atom_site_label_3
_geom_angle
N1 P1 C1 100.22(17)
N1 P1 C21 110.43(17)
C1 P1 C21 114.85(17)
N1 P1 C11 114.44(17)
C1 P1 C11 111.64(17)
C21 P1 C11 105.54(17)
P1 N1 B1 115.4(3)
P1 N1 H1A 122(2)
B1 N1 H1A 122(2)
C3 C1 C2 114.4(3)
C3 C1 P1 116.2(3)
C2 C1 P1 100.6(2)
C3 C1 H1 108.4
C2 C1 H1 108.4
P1 C1 H1 108.4
C1 C2 B1 110.9(3)
C1 C2 H2A 109.5
B1 C2 H2A 109.5
C1 C2 H2B 109.5
B1 C2 H2B 109.5
H2A C2 H2B 108.0
C1 C3 H3A 109.5
C1 C3 H3B 109.5
H3A C3 H3B 109.5
C1 C3 H3C 109.5
H3A C3 H3C 109.5
H3B C3 H3C 109.5
C16 C11 C12 115.7(3)
C16 C11 P1 123.5(3)
C12 C11 P1 120.8(3)
F12 C12 C13 116.7(3)
F12 C12 C11 121.3(3)
C13 C12 C11 122.0(4)
F13 C13 C14 119.7(3)
F13 C13 C12 120.0(4)
C14 C13 C12 120.2(4)
F14 C14 C15 120.2(4)
F14 C14 C13 120.2(4)
C15 C14 C13 119.6(3)
F15 C15 C14 119.6(4)
F15 C15 C16 120.7(4)
C14 C15 C16 119.6(4)
F16 C16 C15 117.3(3)
F16 C16 C11 119.8(3)
C15 C16 C11 122.9(4)
C22 C21 C26 116.9(4)
C22 C21 P1 119.6(3)
C26 C21 P1 123.4(3)
F22 C22 C21 119.7(4)
F22 C22 C23 117.7(4)
C21 C22 C23 122.6(4)
F23 C23 C22 120.8(4)
F23 C23 C24 120.8(4)
C22 C23 C24 118.3(4)
F24 C24 C25 120.1(4)
F24 C24 C23 118.8(5)
C25 C24 C23 121.1(4)
F25 C25 C24 120.8(4)
F25 C25 C26 120.0(4)
C24 C25 C26 119.2(4)
F26 C26 C25 117.8(4)
F26 C26 C21 120.4(4)
C25 C26 C21 121.8(4)
N1 B1 C2 100.4(3)
N1 B1 C31 112.6(3)
C2 B1 C31 111.0(3)
N1 B1 C41 107.3(3)
C2 B1 C41 117.6(3)
C31 B1 C41 107.8(3)
C36 C31 C32 113.3(4)
C36 C31 B1 127.7(3)
C32 C31 B1 119.0(3)
F32 C32 C33 116.2(3)
F32 C32 C31 118.9(4)
C33 C32 C31 124.8(4)
F33 C33 C34 119.9(4)
F33 C33 C32 121.0(4)
C34 C33 C32 119.1(4)
F34 C34 C33 120.3(4)
F34 C34 C35 120.2(4)
C33 C34 C35 119.5(4)
F35 C35 C34 120.4(4)
F35 C35 C36 120.4(4)
C34 C35 C36 119.1(4)
F36 C36 C31 121.0(4)
F36 C36 C35 114.9(3)
C31 C36 C35 124.1(4)
C42 C41 C46 112.7(3)
C42 C41 B1 119.6(3)
C46 C41 B1 127.7(3)
F42 C42 C43 116.1(3)
F42 C42 C41 118.3(3)
C43 C42 C41 125.6(4)
F43 C43 C42 121.6(4)
F43 C43 C44 119.5(4)
C42 C43 C44 118.9(4)
F44 C44 C45 121.2(4)
F44 C44 C43 120.3(4)
C45 C44 C43 118.5(4)
F45 C45 C44 119.4(4)
F45 C45 C46 120.3(4)
C44 C45 C46 120.3(4)
F46 C46 C45 115.4(4)
F46 C46 C41 120.6(4)
C45 C46 C41 124.0(4)
C52 C51 C56 120.0
C52 C51 H51 120.0
C56 C51 H51 120.0
C51 C52 C53 120.0
C51 C52 H52 120.0
C53 C52 H52 120.0
C54 C53 C52 120.0
C54 C53 H53 120.0
C52 C53 H53 120.0
C53 C54 C55 120.0
C53 C54 H54 120.0
C55 C54 H54 120.0
C56 C55 C54 120.0
C56 C55 H55 120.0
C54 C55 H55 120.0
C55 C56 C51 120.0
C55 C56 H56 120.0
C51 C56 H56 120.0

loop_
_geom_bond_atom_site_label_1
_geom_bond_atom_site_label_2
_geom_bond_distance
P1 N1 1.583(3)
P1 C1 1.811(4)
P1 C21 1.813(4)
P1 C11 1.820(4)
N1 B1 1.586(5)
N1 H1A 0.83(4)
C1 C3 1.530(5)
C1 C2 1.545(5)
C1 H1 0.9900
C2 B1 1.632(5)
C2 H2A 0.9800
C2 H2B 0.9800
C3 H3A 0.9700
C3 H3B 0.9700
C3 H3C 0.9700
C11 C16 1.382(5)
C11 C12 1.394(5)
F12 C12 1.342(4)
C12 C13 1.375(5)
F13 C13 1.342(4)
C13 C14 1.368(6)
F14 C14 1.331(4)
C14 C15 1.368(6)
F15 C15 1.333(4)
C15 C16 1.375(5)
F16 C16 1.347(4)
C21 C22 1.374(5)
C21 C26 1.393(5)
F22 C22 1.346(5)
C22 C23 1.382(6)
F23 C23 1.327(5)
C23 C24 1.385(7)
F24 C24 1.343(5)
C24 C25 1.358(7)
F25 C25 1.338(5)
C25 C26 1.383(6)
F26 C26 1.335(5)
B1 C31 1.644(6)
B1 C41 1.651(5)
C31 C36 1.384(5)
C31 C32 1.387(5)
F32 C32 1.360(4)
C32 C33 1.374(6)
F33 C33 1.348(5)
C33 C34 1.368(6)
F34 C34 1.353(5)
C34 C35 1.373(6)
F35 C35 1.347(4)
C35 C36 1.386(6)
F36 C36 1.362(4)
C41 C42 1.382(5)
C41 C46 1.387(6)
F42 C42 1.358(4)
C42 C43 1.372(5)
F43 C43 1.343(5)
C43 C44 1.380(6)
F44 C44 1.340(5)
C44 C45 1.363(7)
F45 C45 1.354(5)
C45 C46 1.383(6)
F46 C46 1.355(5)
C51 C52 1.3900
C51 C56 1.3900
C51 H51 0.9400
C52 C53 1.3900
C52 H52 0.9400
C53 C54 1.3900
C53 H53 0.9400
C54 C55 1.3900
C54 H54 0.9400
C55 C56 1.3900
C55 H55 0.9400
C56 H56 0.9400

loop_
_geom_torsion_atom_site_label_1
_geom_torsion_atom_site_label_2
_geom_torsion_atom_site_label_3
_geom_torsion_atom_site_label_4
_geom_torsion
C1 P1 N1 B1 -7.5(3)
C21 P1 N1 B1 -129.1(3)
C11 P1 N1 B1 112.0(3)
N1 P1 C1 C3 149.8(3)
C21 P1 C1 C3 -91.9(3)
C11 P1 C1 C3 28.2(4)
N1 P1 C1 C2 25.7(3)
C21 P1 C1 C2 144.0(2)
C11 P1 C1 C2 -95.9(2)
C3 C1 C2 B1 -161.8(3)
P1 C1 C2 B1 -36.5(3)
N1 P1 C11 C16 153.2(3)
C1 P1 C11 C16 -93.9(4)
C21 P1 C11 C16 31.5(4)
N1 P1 C11 C12 -26.5(4)
C1 P1 C11 C12 86.4(3)
C21 P1 C11 C12 -148.1(3)
C16 C11 C12 F12 176.9(3)
P1 C11 C12 F12 -3.4(5)
C16 C11 C12 C13 -2.0(6)
P1 C11 C12 C13 177.7(3)
F12 C12 C13 F13 -0.2(5)
C11 C12 C13 F13 178.8(3)
F12 C12 C13 C14 -178.6(3)
C11 C12 C13 C14 0.3(6)
F13 C13 C14 F14 0.0(6)
C12 C13 C14 F14 178.5(3)
F13 C13 C14 C15 -177.8(4)
C12 C13 C14 C15 0.7(6)
F14 C14 C15 F15 0.0(6)
C13 C14 C15 F15 177.8(4)
F14 C14 C15 C16 -177.7(4)
C13 C14 C15 C16 0.1(6)
F15 C15 C16 F16 -0.6(6)
C14 C15 C16 F16 177.0(4)
F15 C15 C16 C11 -179.7(4)
C14 C15 C16 C11 -2.0(6)
C12 C11 C16 F16 -176.1(3)
P1 C11 C16 F16 4.2(5)
C12 C11 C16 C15 2.9(6)
P1 C11 C16 C15 -176.8(3)
N1 P1 C21 C22 -41.9(4)
C1 P1 C21 C22 -154.3(3)
C11 P1 C21 C22 82.3(3)
N1 P1 C21 C26 133.1(3)
C1 P1 C21 C26 20.7(4)
C11 P1 C21 C26 -102.7(3)
C26 C21 C22 F22 177.3(3)
P1 C21 C22 F22 -7.4(5)
C26 C21 C22 C23 -3.7(6)
P1 C21 C22 C23 171.6(3)
F22 C22 C23 F23 -0.7(6)
C21 C22 C23 F23 -179.7(4)
F22 C22 C23 C24 -178.8(4)
C21 C22 C23 C24 2.2(7)
F23 C23 C24 F24 1.5(7)
C22 C23 C24 F24 179.6(4)
F23 C23 C24 C25 -177.3(4)
C22 C23 C24 C25 0.8(7)
F24 C24 C25 F25 -1.4(7)
C23 C24 C25 F25 177.4(4)
F24 C24 C25 C26 179.2(4)
C23 C24 C25 C26 -2.1(7)
F25 C25 C26 F26 -0.2(6)
C24 C25 C26 F26 179.2(4)
F25 C25 C26 C21 -179.0(4)
C24 C25 C26 C21 0.4(7)
C22 C21 C26 F26 -176.4(3)
P1 C21 C26 F26 8.5(5)
C22 C21 C26 C25 2.4(6)
P1 C21 C26 C25 -172.7(3)
P1 N1 B1 C2 -12.6(4)
P1 N1 B1 C31 -130.7(3)
P1 N1 B1 C41 110.8(3)
C1 C2 B1 N1 32.2(4)
C1 C2 B1 C31 151.5(3)
C1 C2 B1 C41 -83.7(4)
N1 B1 C31 C36 -13.4(5)
C2 B1 C31 C36 -125.0(4)
C41 B1 C31 C36 104.8(4)
N1 B1 C31 C32 166.8(3)
C2 B1 C31 C32 55.1(4)
C41 B1 C31 C32 -75.0(4)
C36 C31 C32 F32 -178.9(3)
B1 C31 C32 F32 0.9(5)
C36 C31 C32 C33 1.1(5)
B1 C31 C32 C33 -179.1(3)
F32 C32 C33 F33 -2.6(5)
C31 C32 C33 F33 177.4(3)
F32 C32 C33 C34 179.2(3)
C31 C32 C33 C34 -0.8(6)
F33 C33 C34 F34 2.2(5)
C32 C33 C34 F34 -179.6(3)
F33 C33 C34 C35 -178.0(3)
C32 C33 C34 C35 0.3(6)
F34 C34 C35 F35 0.3(5)
C33 C34 C35 F35 -179.6(3)
F34 C34 C35 C36 179.7(3)
C33 C34 C35 C36 -0.1(6)
C32 C31 C36 F36 178.8(3)
B1 C31 C36 F36 -1.0(5)
C32 C31 C36 C35 -0.9(5)
B1 C31 C36 C35 179.3(3)
F35 C35 C36 F36 0.2(5)
C34 C35 C36 F36 -179.2(3)
F35 C35 C36 C31 179.9(3)
C34 C35 C36 C31 0.5(6)
N1 B1 C41 C42 62.0(5)
C2 B1 C41 C42 174.1(4)
C31 B1 C41 C42 -59.5(5)
N1 B1 C41 C46 -118.5(5)
C2 B1 C41 C46 -6.4(6)
C31 B1 C41 C46 120.0(5)
C46 C41 C42 F42 177.7(4)
B1 C41 C42 F42 -2.8(6)
C46 C41 C42 C43 -1.5(7)
B1 C41 C42 C43 178.0(4)
F42 C42 C43 F43 1.6(6)
C41 C42 C43 F43 -179.2(4)
F42 C42 C43 C44 -178.1(4)
C41 C42 C43 C44 1.1(7)
F43 C43 C44 F44 -0.3(8)
C42 C43 C44 F44 179.3(5)
F43 C43 C44 C45 -179.3(5)
C42 C43 C44 C45 0.4(8)
F44 C44 C45 F45 -0.2(9)
C43 C44 C45 F45 178.7(5)
F44 C44 C45 C46 179.7(5)
C43 C44 C45 C46 -1.3(9)
F45 C45 C46 F46 -0.5(8)
C44 C45 C46 F46 179.6(5)
F45 C45 C46 C41 -179.2(5)
C44 C45 C46 C41 0.9(9)
C42 C41 C46 F46 -178.1(4)
B1 C41 C46 F46 2.4(8)
C42 C41 C46 C45 0.5(7)
B1 C41 C46 C45 -179.0(5)
C56 C51 C52 C53 0.0
C51 C52 C53 C54 0.0
C52 C53 C54 C55 0.0
C53 C54 C55 C56 0.0
C54 C55 C56 C51 0.0
C52 C51 C56 C55 0.0
